data_7049032
loop_
_publ_author_name
'Sapianik, Aleksandr A.'
'Kiskin, Mikhail A.'
'Kovalenko, Konstantin A.'
'Samsonenko, Denis G.'
'Dybtsev, Danil N.'
'Audebrand, Nathalie'
'Sun, Yaguang'
'Fedin, Vladimir P.'

_publ_section_title
;
 Rational synthesis and dimensionality tuning of MOFs from preorganized
 heterometallic molecular complexes.
;
_journal_issue 11
_journal_name_full 'Dalton transactions (Cambridge, England : 2003)'
_journal_page_first 3676
_journal_page_last 3686
_journal_paper_doi 10.1039/c8dt05136d
_journal_volume 48
_journal_year 2019
_chemical_formula_moiety 'C40 H64 Co2 Li2 N2 O12'
_chemical_formula_sum 'C40 H64 Co2 Li2 N2 O12'
_chemical_formula_weight 896.67
_space_group_crystal_system triclinic
_space_group_IT_number 2
_space_group_name_Hall '-P 1'
_space_group_name_H-M_alt 'P -1'
_symmetry_space_group_name_Hall '-P 1'
_symmetry_space_group_name_H-M 'P -1'
_atom_sites_solution_hydrogens geom
_audit_creation_method SHELXL-2014/6
_audit_update_record
;
2018-12-05 deposited with the CCDC.    2019-02-15 downloaded from the CCDC.
;
_cell_angle_alpha 117.147(10)
_cell_angle_beta 96.610(10)
_cell_angle_gamma 89.912(10)
_cell_formula_units_Z 1
_cell_length_a 9.379(3)
_cell_length_b 12.106(5)
_cell_length_c 12.656(5)
_cell_measurement_reflns_used 35
_cell_measurement_temperature 293(2)
_cell_measurement_theta_max 17.3
_cell_measurement_theta_min 16.1
_cell_volume 1268.1(8)
_computing_structure_refinement 'SHELXL-2014/6 (Sheldrick, 2014)'
_diffrn_ambient_temperature 293(2)
_diffrn_measured_fraction_theta_full 0.875
_diffrn_measured_fraction_theta_max 0.964
_diffrn_measurement_device_type Bruker-P4
_diffrn_measurement_method /w
_diffrn_radiation_type MoK\a
_diffrn_radiation_wavelength 0.71073
_diffrn_reflns_av_R_equivalents 0.0539
_diffrn_reflns_av_unetI/netI 0.0608
_diffrn_reflns_Laue_measured_fraction_full 0.875
_diffrn_reflns_Laue_measured_fraction_max 0.964
_diffrn_reflns_limit_h_max 9
_diffrn_reflns_limit_h_min 0
_diffrn_reflns_limit_k_max 14
_diffrn_reflns_limit_k_min -14
_diffrn_reflns_limit_l_max 14
_diffrn_reflns_limit_l_min -14
_diffrn_reflns_number 4744
_diffrn_reflns_point_group_measured_fraction_full 0.875
_diffrn_reflns_point_group_measured_fraction_max 0.964
_diffrn_reflns_theta_full 25.242
_diffrn_reflns_theta_max 24.407
_diffrn_reflns_theta_min 1.894
_diffrn_source 'fine-focus sealed tube'
_exptl_absorpt_coefficient_mu 0.706
_exptl_absorpt_correction_T_max 0.920
_exptl_absorpt_correction_T_min 0.751
_exptl_absorpt_correction_type multi-scan
_exptl_absorpt_process_details 'SADABS v2004/1, Sheldrick, G.M., (2004)'
_exptl_crystal_colour blue
_exptl_crystal_density_diffrn 1.174
_exptl_crystal_description prismatic
_exptl_crystal_F_000 474
_exptl_crystal_size_max 0.430
_exptl_crystal_size_mid 0.230
_exptl_crystal_size_min 0.120
_refine_diff_density_max 0.500
_refine_diff_density_min -0.798
_refine_diff_density_rms 0.080
_refine_ls_extinction_method none
_refine_ls_goodness_of_fit_ref 1.110
_refine_ls_hydrogen_treatment constr
_refine_ls_matrix_type full
_refine_ls_number_parameters 262
_refine_ls_number_reflns 4015
_refine_ls_number_restraints 30
_refine_ls_restrained_S_all 1.169
_refine_ls_R_factor_all 0.0944
_refine_ls_R_factor_gt 0.0718
_refine_ls_shift/su_max 0.011
_refine_ls_shift/su_mean 0.000
_refine_ls_structure_factor_coef Fsqd
_refine_ls_weighting_details 'w=1/[\s^2^(Fo^2^)+(0.1200P)^2^] where P=(Fo^2^+2Fc^2^)/3'
_refine_ls_weighting_scheme calc
_refine_ls_wR_factor_gt 0.1910
_refine_ls_wR_factor_ref 0.2109
_reflns_Friedel_coverage 0.000
_reflns_number_gt 3027
_reflns_number_total 4015
_reflns_threshold_expression 'I > 2\s(I)'
_cod_data_source_file c8dt05136d2.cif
_cod_data_source_block lip
_cod_depositor_comments
;
The following automatic conversions were performed:

'_exptl_absorpt_correction_type' value 'multi scan' changed to
'multi-scan' according to
/home/data/users/saulius/crontab/automatic-downloads/rss-feeds/RSC/lib/dictionaries/cif_core.dic
dictionary named 'cif_core.dic' version 2.4.2 from 2011-04-26.

Automatic conversion script
Id: cif_fix_values 4973 2017-02-22 13:04:09Z antanas 

 Adding full bibliography for 7049032--7049036.cif.
;
_cod_original_cell_volume 1268.0(8)
_cod_database_code 7049032
_shelx_space_group_comment
;
The symmetry employed for this shelxl refinement is uniquely defined
by the following loop, which should always be used as a source of
symmetry information in preference to the above space-group names.
They are only intended as comments.
;
_shelx_estimated_absorpt_t_min 0.751
_shelx_estimated_absorpt_t_max 0.920
_shelxl_version_number 2014/6

loop_
_space_group_symop_operation_xyz
'x, y, z'
'-x, -y, -z'

loop_
_atom_site_label
_atom_site_type_symbol
_atom_site_fract_x
_atom_site_fract_y
_atom_site_fract_z
_atom_site_U_iso_or_equiv
_atom_site_adp_type
_atom_site_occupancy
_atom_site_site_symmetry_order
_atom_site_calc_flag
_atom_site_refinement_flags_posn
_atom_site_refinement_flags_adp
Co1 Co 0.06171(7) 0.10831(6) -1.25035(6) 0.0528(3) Uani 1 1 d . .
O1 O -0.1385(5) 0.1671(5) -1.2489(4) 0.0915(13) Uani 1 1 d . .
O2 O -0.1532(5) 0.0200(4) -1.1950(4) 0.0867(12) Uani 1 1 d . .
O3 O 0.1559(4) 0.2063(3) -1.0845(3) 0.0656(9) Uani 1 1 d . .
O4 O 0.0794(4) 0.1108(3) -0.9835(3) 0.0631(9) Uani 1 1 d . .
O5 O 0.1334(4) -0.0535(3) -1.3566(3) 0.0652(9) Uani 1 1 d . .
O6 O 0.1126(5) -0.1389(3) -1.2340(3) 0.0744(11) Uani 1 1 d . .
N1 N 0.1619(5) 0.2065(4) -1.3250(4) 0.0568(10) Uani 1 1 d . .
C1 C -0.2058(6) 0.1087(6) -1.2054(5) 0.0698(14) Uani 1 1 d . U
C2 C -0.3517(8) 0.1514(8) -1.1654(9) 0.111(2) Uani 1 1 d . U
C3 C -0.4128(12) 0.0865(11) -1.1059(11) 0.161(4) Uani 1 1 d . U
H3A H -0.4087 -0.0016 -1.1535 0.241 Uiso 1 1 calc R U
H3B H -0.3587 0.1119 -1.0285 0.241 Uiso 1 1 calc R U
H3C H -0.5111 0.1068 -1.0966 0.241 Uiso 1 1 calc R U
C4 C -0.3519(13) 0.2830(9) -1.1032(13) 0.181(4) Uani 1 1 d . U
H4A H -0.3104 0.3180 -1.1479 0.271 Uiso 1 1 calc R U
H4B H -0.4489 0.3075 -1.0938 0.271 Uiso 1 1 calc R U
H4C H -0.2965 0.3126 -1.0258 0.271 Uiso 1 1 calc R U
C5 C -0.4572(11) 0.1159(13) -1.2747(11) 0.172(4) Uani 1 1 d . U
H5A H -0.4633 0.0272 -1.3221 0.258 Uiso 1 1 calc R U
H5B H -0.5499 0.1436 -1.2518 0.258 Uiso 1 1 calc R U
H5C H -0.4263 0.1541 -1.3207 0.258 Uiso 1 1 calc R U
C6 C 0.1391(5) 0.2026(4) -0.9863(4) 0.0518(11) Uani 1 1 d . .
C7 C 0.1901(6) 0.3216(5) -0.8682(4) 0.0618(13) Uani 1 1 d . .
C8 C 0.0680(11) 0.4112(8) -0.8471(8) 0.148(4) Uani 1 1 d . .
H8A H 0.0493 0.4288 -0.9139 0.222 Uiso 1 1 calc R U
H8B H -0.0173 0.3736 -0.8388 0.222 Uiso 1 1 calc R U
H8C H 0.0956 0.4872 -0.7754 0.222 Uiso 1 1 calc R U
C9 C 0.3302(11) 0.3836(9) -0.8795(7) 0.139(4) Uani 1 1 d . .
H9A H 0.4063 0.3274 -0.8926 0.208 Uiso 1 1 calc R U
H9B H 0.3129 0.4023 -0.9457 0.208 Uiso 1 1 calc R U
H9C H 0.3574 0.4590 -0.8070 0.208 Uiso 1 1 calc R U
C10 C 0.2206(10) 0.2931(7) -0.7620(6) 0.101(2) Uani 1 1 d . .
H10A H 0.2969 0.2371 -0.7757 0.152 Uiso 1 1 calc R U
H10B H 0.2484 0.3689 -0.6902 0.152 Uiso 1 1 calc R U
H10C H 0.1355 0.2553 -0.7537 0.152 Uiso 1 1 calc R U
C11 C 0.1533(5) -0.1412(4) -1.3270(4) 0.0552(12) Uani 1 1 d . .
C12 C 0.2279(6) -0.2556(5) -1.4099(5) 0.0614(13) Uani 1 1 d . .
C13 C 0.2801(11) -0.2399(8) -1.5144(8) 0.129(4) Uani 1 1 d . .
H13A H 0.2002 -0.2226 -1.5582 0.194 Uiso 1 1 calc R U
H13B H 0.3516 -0.1723 -1.4829 0.194 Uiso 1 1 calc R U
H13C H 0.3209 -0.3151 -1.5669 0.194 Uiso 1 1 calc R U
C14 C 0.1174(9) -0.3684(6) -1.4623(8) 0.116(3) Uani 1 1 d . .
H14A H 0.0374 -0.3544 -1.5084 0.174 Uiso 1 1 calc R U
H14B H 0.1622 -0.4421 -1.5129 0.174 Uiso 1 1 calc R U
H14C H 0.0842 -0.3787 -1.3982 0.174 Uiso 1 1 calc R U
C15 C 0.3515(9) -0.2832(7) -1.3381(8) 0.115(3) Uani 1 1 d . .
H15A H 0.4225 -0.2151 -1.3040 0.172 Uiso 1 1 calc R U
H15B H 0.3160 -0.2943 -1.2752 0.172 Uiso 1 1 calc R U
H15C H 0.3940 -0.3577 -1.3899 0.172 Uiso 1 1 calc R U
C16 C 0.2016(7) 0.3287(5) -1.2588(5) 0.0722(15) Uani 1 1 d . .
H16A H 0.1806 0.3691 -1.1804 0.087 Uiso 1 1 calc R U
C17 C 0.2730(8) 0.3970(6) -1.3033(7) 0.091(2) Uani 1 1 d . .
H17A H 0.3026 0.4801 -1.2549 0.109 Uiso 1 1 calc R U
C18 C 0.2979(8) 0.3367(7) -1.4216(7) 0.091(2) Uani 1 1 d . .
H18A H 0.3451 0.3795 -1.4537 0.110 Uiso 1 1 calc R U
C19 C 0.2535(8) 0.2142(7) -1.4916(6) 0.087(2) Uani 1 1 d . .
H19A H 0.2669 0.1737 -1.5720 0.105 Uiso 1 1 calc R U
C21 C 0.1879(7) 0.1518(5) -1.4394(5) 0.0697(15) Uani 1 1 d . .
H21A H 0.1606 0.0679 -1.4862 0.084 Uiso 1 1 calc R U
Li1 Li -0.0130(11) -0.0472(8) -1.1225(8) 0.065(2) Uani 1 1 d . .

loop_
_atom_site_aniso_label
_atom_site_aniso_U_11
_atom_site_aniso_U_22
_atom_site_aniso_U_33
_atom_site_aniso_U_23
_atom_site_aniso_U_13
_atom_site_aniso_U_12
Co1 0.0660(5) 0.0496(4) 0.0468(4) 0.0244(3) 0.0127(3) 0.0042(3)
O1 0.081(3) 0.114(3) 0.110(3) 0.075(3) 0.029(3) 0.015(3)
O2 0.093(3) 0.079(3) 0.089(3) 0.040(2) 0.009(2) 0.020(2)
O3 0.090(3) 0.058(2) 0.0506(19) 0.0253(16) 0.0124(18) -0.0116(18)
O4 0.097(3) 0.0486(18) 0.0455(18) 0.0211(15) 0.0165(18) -0.0069(17)
O5 0.088(3) 0.055(2) 0.057(2) 0.0273(17) 0.0187(18) 0.0112(18)
O6 0.107(3) 0.067(2) 0.061(2) 0.0333(19) 0.036(2) 0.020(2)
N1 0.063(3) 0.060(2) 0.054(2) 0.031(2) 0.0124(19) 0.0069(19)
C1 0.063(3) 0.084(4) 0.072(3) 0.043(3) 0.012(2) 0.016(2)
C2 0.077(3) 0.124(4) 0.168(5) 0.090(4) 0.055(3) 0.043(3)
C3 0.149(7) 0.172(7) 0.221(8) 0.127(7) 0.091(6) 0.042(5)
C4 0.154(7) 0.132(4) 0.270(9) 0.086(4) 0.106(6) 0.046(4)
C5 0.102(5) 0.243(9) 0.197(6) 0.120(6) 0.036(4) 0.035(5)
C6 0.059(3) 0.054(3) 0.041(2) 0.020(2) 0.008(2) 0.005(2)
C7 0.080(4) 0.050(3) 0.051(3) 0.018(2) 0.013(2) 0.000(2)
C8 0.172(9) 0.118(7) 0.092(6) 0.002(5) -0.010(6) 0.080(7)
C9 0.166(9) 0.119(6) 0.086(5) 0.005(5) 0.028(5) -0.079(6)
C10 0.148(7) 0.082(4) 0.059(4) 0.023(3) -0.004(4) -0.008(4)
C11 0.058(3) 0.052(3) 0.052(3) 0.021(2) 0.005(2) -0.003(2)
C12 0.064(3) 0.057(3) 0.058(3) 0.019(2) 0.016(2) 0.009(2)
C13 0.186(9) 0.118(6) 0.126(7) 0.074(6) 0.101(7) 0.058(6)
C14 0.097(5) 0.070(4) 0.124(6) -0.009(4) 0.032(5) 0.001(4)
C15 0.102(6) 0.102(5) 0.117(6) 0.034(5) -0.002(5) 0.031(5)
C16 0.099(4) 0.060(3) 0.066(3) 0.033(3) 0.021(3) 0.010(3)
C17 0.111(5) 0.071(4) 0.103(5) 0.049(4) 0.017(4) -0.004(4)
C18 0.100(5) 0.108(5) 0.101(5) 0.072(5) 0.036(4) 0.007(4)
C19 0.122(6) 0.090(5) 0.074(4) 0.052(4) 0.039(4) 0.020(4)
C21 0.091(4) 0.068(3) 0.051(3) 0.028(3) 0.013(3) 0.001(3)
Li1 0.092(6) 0.059(5) 0.051(5) 0.030(4) 0.017(4) -0.001(4)

loop_
_atom_type_symbol
_atom_type_description
_atom_type_scat_dispersion_real
_atom_type_scat_dispersion_imag
_atom_type_scat_source
C C 0.0033 0.0016 'International Tables Vol C Tables 4.2.6.8 and 6.1.1.4'
H H 0.0000 0.0000 'International Tables Vol C Tables 4.2.6.8 and 6.1.1.4'
Li Li -0.0003 0.0001 'International Tables Vol C Tables 4.2.6.8 and 6.1.1.4'
N N 0.0061 0.0033 'International Tables Vol C Tables 4.2.6.8 and 6.1.1.4'
O O 0.0106 0.0060 'International Tables Vol C Tables 4.2.6.8 and 6.1.1.4'
Co Co 0.3494 0.9721 'International Tables Vol C Tables 4.2.6.8 and 6.1.1.4'

loop_
_geom_angle_atom_site_label_1
_geom_angle_atom_site_label_2
_geom_angle_atom_site_label_3
_geom_angle
_geom_angle_site_symmetry_1
_geom_angle_site_symmetry_3
O5 Co1 O3 120.46(17) . .
O5 Co1 O1 129.4(2) . .
O3 Co1 O1 104.90(19) . .
O5 Co1 N1 94.46(16) . .
O3 Co1 N1 96.92(16) . .
O1 Co1 N1 101.57(17) . .
O5 Co1 Li1 79.7(2) . .
O3 Co1 Li1 76.1(2) . .
O1 Co1 Li1 91.4(2) . .
N1 Co1 Li1 166.6(2) . .
C1 O1 Co1 104.4(4) . .
C1 O2 Li1 151.4(5) . .
C6 O3 Co1 131.8(3) . .
C6 O4 Li1 144.6(4) . 2_553
C6 O4 Li1 128.2(4) . .
Li1 O4 Li1 86.9(4) 2_553 .
C11 O5 Co1 123.0(3) . .
C11 O6 Li1 137.0(4) . .
C16 N1 C21 117.3(5) . .
C16 N1 Co1 120.7(4) . .
C21 N1 Co1 122.0(4) . .
O2 C1 O1 120.9(6) . .
O2 C1 C2 120.4(6) . .
O1 C1 C2 118.7(6) . .
C4 C2 C3 114.8(9) . .
C4 C2 C5 104.4(10) . .
C3 C2 C5 103.0(9) . .
C4 C2 C1 111.5(7) . .
C3 C2 C1 114.3(7) . .
C5 C2 C1 107.9(8) . .
O4 C6 O3 123.3(4) . .
O4 C6 C7 120.3(4) . .
O3 C6 C7 116.3(4) . .
C8 C7 C10 109.8(6) . .
C8 C7 C6 106.5(5) . .
C10 C7 C6 111.6(5) . .
C8 C7 C9 109.6(7) . .
C10 C7 C9 108.4(6) . .
C6 C7 C9 110.8(5) . .
O6 C11 O5 123.5(5) . .
O6 C11 C12 118.4(4) . .
O5 C11 C12 118.1(4) . .
C15 C12 C14 107.0(6) . .
C15 C12 C13 111.2(6) . .
C14 C12 C13 108.9(6) . .
C15 C12 C11 110.0(5) . .
C14 C12 C11 107.7(4) . .
C13 C12 C11 111.9(5) . .
N1 C16 C17 122.8(6) . .
C18 C17 C16 117.8(6) . .
C19 C18 C17 120.3(6) . .
C18 C19 C21 118.3(6) . .
N1 C21 C19 123.4(6) . .
O6 Li1 O2 109.2(4) . .
O6 Li1 O4 120.1(5) . 2_553
O2 Li1 O4 117.2(5) . 2_553
O6 Li1 O4 114.1(5) . .
O2 Li1 O4 100.4(4) . .
O4 Li1 O4 93.1(4) 2_553 .
O6 Li1 Li1 131.3(7) . 2_553
O2 Li1 Li1 117.4(6) . 2_553
O4 Li1 Li1 47.2(3) 2_553 2_553
O4 Li1 Li1 45.9(3) . 2_553
O6 Li1 Co1 72.7(3) . .
O2 Li1 Co1 56.1(3) . .
O4 Li1 Co1 167.0(4) 2_553 .
O4 Li1 Co1 78.2(3) . .
Li1 Li1 Co1 123.4(5) 2_553 .

loop_
_geom_bond_atom_site_label_1
_geom_bond_atom_site_label_2
_geom_bond_distance
_geom_bond_site_symmetry_2
Co1 O5 1.974(3) .
Co1 O3 1.974(4) .
Co1 O1 2.006(5) .
Co1 N1 2.102(4) .
Co1 Li1 3.114(8) .
O1 C1 1.280(7) .
O2 C1 1.236(7) .
O2 Li1 1.906(11) .
O3 C6 1.290(6) .
O4 C6 1.262(6) .
O4 Li1 1.978(9) 2_553
O4 Li1 2.022(10) .
O5 C11 1.285(6) .
O6 C11 1.266(6) .
O6 Li1 1.887(10) .
N1 C16 1.352(7) .
N1 C21 1.342(7) .
C1 C2 1.522(9) .
C2 C4 1.419(12) .
C2 C3 1.468(12) .
C2 C5 1.491(14) .
C6 C7 1.553(7) .
C7 C8 1.537(10) .
C7 C10 1.530(9) .
C7 C9 1.566(9) .
C11 C12 1.532(7) .
C12 C15 1.521(9) .
C12 C14 1.548(9) .
C12 C13 1.552(9) .
C16 C17 1.401(8) .
C17 C18 1.383(10) .
C18 C19 1.369(10) .
C19 C21 1.392(8) .
Li1 O4 1.978(9) 2_553
Li1 Li1 2.752(17) 2_553
